data_7037846
loop_
_publ_author_name
'Zhu, Jiaping'
'Jin, Shaohua'
'Wan, Li'
'Zhang, Chunyuan'
'Li, Lijie'
'Chen, Shusen'
'Shu, Qinghai'

_publ_section_title
;
 Nitrogen-rich 4,4'-azo bis(1,2,4-triazolone) salts-the synthesis and
 promising properties of a new family of high-density insensitive
 materials.
;
_journal_issue 8
_journal_name_full 'Dalton transactions (Cambridge, England : 2003)'
_journal_page_first 3590
_journal_page_last 3598
_journal_paper_doi 10.1039/c5dt04731e
_journal_volume 45
_journal_year 2016
_chemical_formula_sum 'C4 H4 N8 O2'
_chemical_formula_weight 196.15
_chemical_name_systematic
; 
 ? 
;
_space_group_IT_number 14
_symmetry_cell_setting monoclinic
_symmetry_space_group_name_Hall '-P 2ybc'
_symmetry_space_group_name_H-M 'P 1 21/c 1'
_atom_sites_solution_hydrogens geom
_atom_sites_solution_primary direct
_atom_sites_solution_secondary difmap
_audit_creation_method SHELXL-97
_audit_update_record
;
2015-12-22 deposited with the CCDC.
2016-01-05 downloaded from the CCDC.
;
_cell_angle_alpha 90.00
_cell_angle_beta 107.344(5)
_cell_angle_gamma 90.00
_cell_formula_units_Z 2
_cell_length_a 7.581(3)
_cell_length_b 6.325(3)
_cell_length_c 7.891(4)
_cell_measurement_reflns_used 1317
_cell_measurement_temperature 153(2)
_cell_measurement_theta_max 31.507
_cell_measurement_theta_min 2.704
_cell_volume 361.2(3)
_computing_cell_refinement 'CrystalClear (Rigaku Inc., 2008)'
_computing_data_collection 'CrystalClear (Rigaku Inc., 2008)'
_computing_data_reduction 'CrystalClear (Rigaku Inc., 2008)'
_computing_structure_refinement 'SHELXL-97 (Sheldrick, 1997)'
_computing_structure_solution 'SHELXS-97 (Sheldrick, 1990)'
_diffrn_ambient_temperature 153(2)
_diffrn_detector_area_resol_mean 28.5714
_diffrn_measured_fraction_theta_full 0.990
_diffrn_measured_fraction_theta_max 0.990
_diffrn_measurement_device_type AFC10/Saturn724+
_diffrn_measurement_method 'phi and omega scans'
_diffrn_radiation_monochromator graphite
_diffrn_radiation_source 'Rotating Anode'
_diffrn_radiation_type MoK\a
_diffrn_radiation_wavelength 0.71073
_diffrn_reflns_av_R_equivalents 0.0218
_diffrn_reflns_av_sigmaI/netI 0.0255
_diffrn_reflns_limit_h_max 11
_diffrn_reflns_limit_h_min -11
_diffrn_reflns_limit_k_max 5
_diffrn_reflns_limit_k_min -9
_diffrn_reflns_limit_l_max 11
_diffrn_reflns_limit_l_min -11
_diffrn_reflns_number 3404
_diffrn_reflns_theta_full 31.51
_diffrn_reflns_theta_max 31.51
_diffrn_reflns_theta_min 2.81
_diffrn_standards_decay_% 0
_diffrn_standards_interval_count 0
_diffrn_standards_interval_time 0
_diffrn_standards_number 0
_exptl_absorpt_coefficient_mu 0.150
_exptl_absorpt_correction_type none
_exptl_crystal_colour Colorless
_exptl_crystal_density_diffrn 1.804
_exptl_crystal_density_method 'not measured'
_exptl_crystal_description Prism
_exptl_crystal_F_000 200
_exptl_crystal_size_max 0.37
_exptl_crystal_size_mid 0.20
_exptl_crystal_size_min 0.14
_refine_diff_density_max 0.358
_refine_diff_density_min -0.220
_refine_diff_density_rms 0.050
_refine_ls_extinction_method none
_refine_ls_goodness_of_fit_ref 1.003
_refine_ls_hydrogen_treatment mixed
_refine_ls_matrix_type full
_refine_ls_number_parameters 68
_refine_ls_number_reflns 1194
_refine_ls_number_restraints 0
_refine_ls_restrained_S_all 1.003
_refine_ls_R_factor_all 0.0484
_refine_ls_R_factor_gt 0.0392
_refine_ls_shift/su_max 0.001
_refine_ls_shift/su_mean 0.000
_refine_ls_structure_factor_coef Fsqd
_refine_ls_weighting_details 'calc w=1/[\s^2^(Fo^2^)+(0.0569P)^2^+0.1090P] where P=(Fo^2^+2Fc^2^)/3'
_refine_ls_weighting_scheme calc
_refine_ls_wR_factor_gt 0.0968
_refine_ls_wR_factor_ref 0.1040
_reflns_number_gt 1032
_reflns_number_total 1194
_reflns_threshold_expression >2sigma(I)
_cod_data_source_file c5dt04731e2.cif
_cod_data_source_block bo3052
_cod_depositor_comments
;
The following automatic conversions were performed:

'_symmetry_cell_setting' value 'Monoclinic' changed to 'monoclinic'
according to
/usr/data/users/saulius/crontab/automatic-downloads/rss-feeds/RSC/lib/dictionaries/cif_core.dic
dictionary named 'cif_core.dic' version 2.4.2 from 2011-04-26.

Automatic conversion script
Id: cif_fix_values 4268 2015-11-12 08:31:59Z antanas 

 Adding full bibliography for 7037846--7037854.cif.
;
_cod_original_cell_volume 361.1(3)
_cod_original_sg_symbol_H-M P2(1)/c
_cod_database_code 7037846

loop_
_symmetry_equiv_pos_as_xyz
'x, y, z'
'-x, y+1/2, -z+1/2'
'-x, -y, -z'
'x, -y-1/2, z-1/2'

loop_
_atom_site_label
_atom_site_type_symbol
_atom_site_fract_x
_atom_site_fract_y
_atom_site_fract_z
_atom_site_U_iso_or_equiv
_atom_site_adp_type
_atom_site_occupancy
_atom_site_symmetry_multiplicity
_atom_site_calc_flag
_atom_site_refinement_flags
O1 O 0.77661(11) 0.16426(14) 0.34241(11) 0.0231(2) Uani 1 1 d .
N1 N 0.85642(13) 0.70164(14) 0.30759(13) 0.0182(2) Uani 1 1 d .
N2 N 0.89122(13) 0.49098(14) 0.28406(13) 0.0182(2) Uani 1 1 d .
N3 N 0.67219(12) 0.49878(14) 0.40434(12) 0.0158(2) Uani 1 1 d .
N4 N 0.53944(12) 0.42443(14) 0.47495(12) 0.0162(2) Uani 1 1 d .
C1 C 0.72432(14) 0.70234(17) 0.38052(14) 0.0162(2) Uani 1 1 d .
H1 H 0.6710 0.8260 0.4130 0.019 Uiso 1 1 calc R
C2 C 0.78200(13) 0.35616(17) 0.34211(13) 0.0166(2) Uani 1 1 d .
H2 H 0.981(3) 0.447(3) 0.240(2) 0.035(4) Uiso 1 1 d .

loop_
_atom_site_aniso_label
_atom_site_aniso_U_11
_atom_site_aniso_U_22
_atom_site_aniso_U_33
_atom_site_aniso_U_23
_atom_site_aniso_U_13
_atom_site_aniso_U_12
O1 0.0270(4) 0.0134(4) 0.0326(5) -0.0015(3) 0.0146(4) -0.0003(3)
N1 0.0199(4) 0.0139(4) 0.0251(5) 0.0002(3) 0.0134(4) 0.0001(3)
N2 0.0190(4) 0.0147(4) 0.0264(5) -0.0007(3) 0.0152(4) 0.0007(3)
N3 0.0163(4) 0.0132(4) 0.0222(4) 0.0001(3) 0.0124(3) -0.0007(3)
N4 0.0149(4) 0.0162(4) 0.0206(4) 0.0009(3) 0.0101(3) -0.0017(3)
C1 0.0173(5) 0.0130(4) 0.0219(5) 0.0010(3) 0.0112(4) 0.0000(3)
C2 0.0162(5) 0.0155(5) 0.0201(5) -0.0016(4) 0.0086(4) -0.0002(3)

loop_
_atom_type_symbol
_atom_type_description
_atom_type_scat_dispersion_real
_atom_type_scat_dispersion_imag
_atom_type_scat_source
C C 0.0033 0.0016 'International Tables Vol C Tables 4.2.6.8 and 6.1.1.4'
H H 0.0000 0.0000 'International Tables Vol C Tables 4.2.6.8 and 6.1.1.4'
N N 0.0061 0.0033 'International Tables Vol C Tables 4.2.6.8 and 6.1.1.4'
O O 0.0106 0.0060 'International Tables Vol C Tables 4.2.6.8 and 6.1.1.4'

loop_
_geom_angle_atom_site_label_1
_geom_angle_atom_site_label_2
_geom_angle_atom_site_label_3
_geom_angle
_geom_angle_site_symmetry_1
C1 N1 N2 105.48(8) .
C2 N2 N1 113.56(9) .
C2 N2 H2 123.2(11) .
N1 N2 H2 123.1(11) .
N4 N3 C1 130.70(8) .
N4 N3 C2 120.19(9) .
C1 N3 C2 109.10(9) .
N4 N4 N3 110.12(11) 3_666
N1 C1 N3 110.43(9) .
N1 C1 H1 124.8 .
N3 C1 H1 124.8 .
O1 C2 N2 130.66(10) .
O1 C2 N3 127.92(9) .
N2 C2 N3 101.42(9) .

loop_
_geom_bond_atom_site_label_1
_geom_bond_atom_site_label_2
_geom_bond_distance
_geom_bond_site_symmetry_2
O1 C2 1.2144(14) .
N1 C1 1.2952(13) .
N1 N2 1.3815(14) .
N2 C2 1.3596(14) .
N2 H2 0.898(19) .
N3 N4 1.3706(12) .
N3 C1 1.3760(14) .
N3 C2 1.4112(13) .
N4 N4 1.2525(17) 3_666
C1 H1 0.9500 .

loop_
_geom_torsion_atom_site_label_1
_geom_torsion_atom_site_label_2
_geom_torsion_atom_site_label_3
_geom_torsion_atom_site_label_4
_geom_torsion
_geom_torsion_site_symmetry_4
C1 N1 N2 C2 -0.14(13) .
C1 N3 N4 N4 -1.07(18) 3_666
C2 N3 N4 N4 178.72(11) 3_666
N2 N1 C1 N3 -0.21(12) .
N4 N3 C1 N1 -179.72(10) .
C2 N3 C1 N1 0.47(13) .
N1 N2 C2 O1 -179.60(11) .
N1 N2 C2 N3 0.40(12) .
N4 N3 C2 O1 -0.34(16) .
C1 N3 C2 O1 179.49(11) .
N4 N3 C2 N2 179.66(9) .
C1 N3 C2 N2 -0.50(11) .
